data_7234825
loop_
_publ_author_name
'Pengchong Xue'
'Jipeng Ding'
'Peng Chen'
'Panpan Wang'
'Boqi Yao'
'Jiabao Sun'
'Jingbo Sun'
'Ran Lu'

_publ_section_title
;
 Mechanical force-induced luminescence enhancement and chromism of a
 nonplanar D-A phenothiazine derivative
;
_journal_name_full 'Journal of Materials Chemistry C'
_journal_page_first 5275
_journal_page_last 5280
_journal_paper_doi 10.1039/C6TC01193D
_journal_volume 4
_journal_year 2016
_chemical_formula_sum 'C19 H13 N O S'
_chemical_formula_weight 303.36
_space_group_IT_number 14
_space_group_name_Hall '-P 2ybc'
_space_group_name_H-M_alt 'P 1 21/c 1'
_symmetry_cell_setting monoclinic
_symmetry_space_group_name_H-M 'P 1 21/c 1'
_atom_sites_solution_hydrogens geom
_atom_sites_solution_primary direct
_atom_sites_solution_secondary difmap
_cell_angle_alpha 90.00
_cell_angle_beta 93.24(3)
_cell_angle_gamma 90.00
_cell_formula_units_Z 8
_cell_length_a 14.646(3)
_cell_length_b 16.035(3)
_cell_length_c 12.956(3)
_cell_measurement_reflns_used 21751
_cell_measurement_temperature 293(2)
_cell_measurement_theta_max 55.12
_cell_measurement_theta_min 5.98
_cell_volume 3037.8(11)
_computing_cell_refinement RAPID-AUTO
_computing_data_collection 'RAPID-AUTO (Rigaku Corporation, 1998)'
_computing_data_reduction 'CrystalStructure (Rigaku/MSC and Rigaku Corporation, 2002)'
_computing_molecular_graphics 'ORTEP-II (Johnson, 1976)'
_computing_publication_material SHELXL-97
_computing_structure_refinement 'SHELXL-97 (Sheldrick, 1997)'
_computing_structure_solution 'SHELXS-97 (Sheldrick, 1990)'
_diffrn_ambient_temperature 293(2)
_diffrn_detector_area_resol_mean 10.000
_diffrn_measured_fraction_theta_full 0.992
_diffrn_measured_fraction_theta_max 0.992
_diffrn_measurement_device_type 'Rigaku RAXIS-RAPID'
_diffrn_measurement_method '\w scan'
_diffrn_radiation_monochromator graphite
_diffrn_radiation_source 'fine-focus sealed tube'
_diffrn_radiation_type MoK\a
_diffrn_radiation_wavelength 0.71073
_diffrn_reflns_av_R_equivalents 0.0324
_diffrn_reflns_av_sigmaI/netI 0.0292
_diffrn_reflns_limit_h_max 18
_diffrn_reflns_limit_h_min -18
_diffrn_reflns_limit_k_max 20
_diffrn_reflns_limit_k_min -20
_diffrn_reflns_limit_l_max 15
_diffrn_reflns_limit_l_min -16
_diffrn_reflns_number 28271
_diffrn_reflns_theta_full 27.48
_diffrn_reflns_theta_max 27.48
_diffrn_reflns_theta_min 2.99
_diffrn_standards_decay_% 0
_diffrn_standards_interval_count 0
_diffrn_standards_interval_time 0
_diffrn_standards_number 0
_exptl_absorpt_coefficient_mu 0.213
_exptl_absorpt_correction_T_max 0.9730
_exptl_absorpt_correction_T_min 0.9690
_exptl_absorpt_correction_type multi-scan
_exptl_crystal_colour yellow
_exptl_crystal_density_diffrn 1.327
_exptl_crystal_density_method 'not measured'
_exptl_crystal_description block
_exptl_crystal_F_000 1264
_exptl_crystal_size_max 0.15
_exptl_crystal_size_mid 0.14
_exptl_crystal_size_min 0.13
_refine_diff_density_max 0.456
_refine_diff_density_min -0.337
_refine_diff_density_rms 0.039
_refine_ls_extinction_method none
_refine_ls_goodness_of_fit_ref 1.059
_refine_ls_hydrogen_treatment mixed
_refine_ls_matrix_type full
_refine_ls_number_parameters 397
_refine_ls_number_reflns 6913
_refine_ls_number_restraints 0
_refine_ls_restrained_S_all 1.059
_refine_ls_R_factor_all 0.0583
_refine_ls_R_factor_gt 0.0425
_refine_ls_shift/su_max 0.002
_refine_ls_shift/su_mean 0.000
_refine_ls_structure_factor_coef Fsqd
_refine_ls_weighting_details 'calc w=1/[\s^2^(Fo^2^)+(0.0529P)^2^+0.6123P] where P=(Fo^2^+2Fc^2^)/3'
_refine_ls_weighting_scheme calc
_refine_ls_wR_factor_gt 0.1061
_refine_ls_wR_factor_ref 0.1157
_reflns_number_gt 5271
_reflns_number_total 6913
_reflns_threshold_expression >2sigma(I)
_cod_data_source_file J-Mater-Chem-C-2016-4-5275.cif
_cod_data_source_block fen-cho
_cod_original_cell_volume 3037.9(10)
_cod_original_sg_symbol_H-M P2(1)/c
_cod_database_code 7234825

loop_
_symmetry_equiv_pos_as_xyz
'x, y, z'
'-x, y+1/2, -z+1/2'
'-x, -y, -z'
'x, -y-1/2, z-1/2'

loop_
_atom_site_label
_atom_site_type_symbol
_atom_site_fract_x
_atom_site_fract_y
_atom_site_fract_z
_atom_site_U_iso_or_equiv
_atom_site_adp_type
_atom_site_occupancy
_atom_site_symmetry_multiplicity
_atom_site_calc_flag
_atom_site_refinement_flags
_atom_site_disorder_assembly
_atom_site_disorder_group
S1 S 0.37227(3) 0.09704(3) 0.80050(3) 0.05415(13) Uani 1 1 d . . .
S2 S 1.11942(3) 0.12281(3) 0.82502(4) 0.05912(14) Uani 1 1 d . . .
C38 C 1.08331(11) 0.22149(10) 0.65659(12) 0.0434(3) Uani 1 1 d . . .
C35 C 0.29326(11) 0.36845(10) 1.06098(12) 0.0440(4) Uani 1 1 d . . .
H35 H 0.2459 0.3679 1.1059 0.053 Uiso 1 1 calc R . .
N2 N 1.01732(10) 0.16023(9) 0.62736(10) 0.0474(3) Uani 1 1 d . . .
C36 C 0.33589(11) 0.29493(10) 1.03850(12) 0.0429(3) Uani 1 1 d . . .
H36 H 0.3174 0.2455 1.0686 0.051 Uiso 1 1 calc R . .
C12 C 0.98706(11) 0.15474(10) 0.51967(12) 0.0446(4) Uani 1 1 d . . .
C34 C 0.31920(11) 0.44366(10) 1.01817(12) 0.0447(4) Uani 1 1 d . . .
C31 C 0.40665(11) 0.29363(9) 0.97087(11) 0.0402(3) Uani 1 1 d . . .
C25 C 0.42655(12) 0.14224(9) 0.99699(12) 0.0436(4) Uani 1 1 d . . .
C24 C 0.50439(12) 0.20999(10) 0.86101(12) 0.0443(4) Uani 1 1 d . . .
C19 C 0.47260(11) 0.15493(10) 0.78400(11) 0.0442(4) Uani 1 1 d . . .
C6 C 0.96139(12) 0.12760(10) 0.70316(13) 0.0468(4) Uani 1 1 d . . .
N1 N 0.45202(10) 0.21933(8) 0.95018(10) 0.0471(3) Uani 1 1 d . . .
C11 C 1.00049(12) 0.11153(10) 0.80229(14) 0.0498(4) Uani 1 1 d . . .
C27 C 0.42056(13) 0.05201(11) 1.14336(14) 0.0556(4) Uani 1 1 d . . .
H27 H 0.4319 0.0424 1.2137 0.067 Uiso 1 1 calc R . .
C29 C 0.36483(12) 0.00374(11) 0.97738(14) 0.0520(4) Uani 1 1 d . . .
H29 H 0.3386 -0.0381 0.9357 0.062 Uiso 1 1 calc R . .
O1 O 0.29771(11) 0.59057(8) 1.01896(13) 0.0760(4) Uani 1 1 d . . .
C23 C 0.58603(13) 0.25136(12) 0.85136(14) 0.0560(4) Uani 1 1 d . . .
H23 H 0.6095 0.2855 0.9045 0.067 Uiso 1 1 calc R . .
C26 C 0.44398(13) 0.12769(11) 1.10188(13) 0.0514(4) Uani 1 1 d . . .
H26 H 0.4713 0.1687 1.1439 0.062 Uiso 1 1 calc R . .
C15 C 0.93251(13) 0.13835(11) 0.31307(13) 0.0505(4) Uani 1 1 d . . .
C30 C 0.38811(11) 0.07963(10) 0.93464(12) 0.0445(4) Uani 1 1 d . . .
C20 C 0.52127(13) 0.14456(12) 0.69605(13) 0.0541(4) Uani 1 1 d . . .
H20 H 0.5004 0.1075 0.6448 0.065 Uiso 1 1 calc R . .
C28 C 0.38083(13) -0.00927(11) 1.08229(14) 0.0543(4) Uani 1 1 d . . .
H28 H 0.3646 -0.0597 1.1115 0.065 Uiso 1 1 calc R . .
C18 C 0.90215(17) 0.12600(14) 0.20335(15) 0.0689(6) Uani 1 1 d . . .
H18 H 0.9361 0.0895 0.1650 0.083 Uiso 1 1 calc R . .
C14 C 1.00454(14) 0.09166(11) 0.35501(14) 0.0564(4) Uani 1 1 d . . .
H14 H 1.0350 0.0548 0.3135 0.068 Uiso 1 1 calc R . .
C1 C 1.13221(11) 0.21410(11) 0.75177(13) 0.0475(4) Uani 1 1 d . . .
C32 C 0.43084(13) 0.36887(10) 0.92442(13) 0.0496(4) Uani 1 1 d . . .
H32 H 0.4762 0.3693 0.8770 0.059 Uiso 1 1 calc R . .
C5 C 1.10232(12) 0.28822(11) 0.59329(14) 0.0518(4) Uani 1 1 d . . .
H5 H 1.0717 0.2933 0.5288 0.062 Uiso 1 1 calc R . .
C21 C 0.59977(14) 0.18869(14) 0.68460(14) 0.0641(5) Uani 1 1 d . . .
H21 H 0.6310 0.1831 0.6245 0.077 Uiso 1 1 calc R . .
C17 C 0.91673(13) 0.20358(11) 0.47712(13) 0.0548(4) Uani 1 1 d . . .
H17 H 0.8879 0.2421 0.5179 0.066 Uiso 1 1 calc R . .
C16 C 0.88954(13) 0.19492(12) 0.37408(14) 0.0562(4) Uani 1 1 d . . .
H16 H 0.8419 0.2274 0.3456 0.067 Uiso 1 1 calc R . .
C2 C 1.19406(13) 0.27538(13) 0.78455(15) 0.0609(5) Uani 1 1 d . . .
H2 H 1.2240 0.2716 0.8496 0.073 Uiso 1 1 calc R . .
C37 C 0.27712(13) 0.52177(12) 1.04826(15) 0.0566(4) Uani 1 1 d . . .
H37 H 0.2305 0.5184 1.0939 0.068 Uiso 1 1 calc R . .
C7 C 0.86898(13) 0.11019(11) 0.68418(16) 0.0581(5) Uani 1 1 d . . .
H7 H 0.8414 0.1193 0.6187 0.070 Uiso 1 1 calc R . .
C4 C 1.16662(14) 0.34728(12) 0.62551(17) 0.0620(5) Uani 1 1 d . . .
H4 H 1.1797 0.3912 0.5818 0.074 Uiso 1 1 calc R . .
C22 C 0.63303(14) 0.24180(14) 0.76214(16) 0.0654(5) Uani 1 1 d . . .
H22 H 0.6870 0.2711 0.7544 0.078 Uiso 1 1 calc R . .
C13 C 1.03146(12) 0.09957(11) 0.45851(14) 0.0521(4) Uani 1 1 d . . .
H13 H 1.0796 0.0676 0.4868 0.063 Uiso 1 1 calc R . .
C10 C 0.94756(15) 0.08334(12) 0.88013(15) 0.0617(5) Uani 1 1 d . . .
H10 H 0.9739 0.0752 0.9464 0.074 Uiso 1 1 calc R . .
C33 C 0.38798(13) 0.44190(10) 0.94861(13) 0.0509(4) Uani 1 1 d . . .
H33 H 0.4054 0.4913 0.9177 0.061 Uiso 1 1 calc R . .
C3 C 1.21126(14) 0.34189(13) 0.72103(17) 0.0675(5) Uani 1 1 d . . .
H3 H 1.2529 0.3828 0.7429 0.081 Uiso 1 1 calc R . .
C8 C 0.81806(14) 0.07943(12) 0.76189(19) 0.0687(5) Uani 1 1 d . . .
H8 H 0.7567 0.0667 0.7476 0.082 Uiso 1 1 calc R . .
O2 O 0.83804(14) 0.15879(13) 0.15983(12) 0.0962(6) Uani 1 1 d . . .
C9 C 0.85612(16) 0.06726(13) 0.85992(18) 0.0713(6) Uani 1 1 d . . .
H9 H 0.8204 0.0483 0.9122 0.086 Uiso 1 1 calc R . .

loop_
_atom_site_aniso_label
_atom_site_aniso_U_11
_atom_site_aniso_U_22
_atom_site_aniso_U_33
_atom_site_aniso_U_23
_atom_site_aniso_U_13
_atom_site_aniso_U_12
S1 0.0580(3) 0.0608(3) 0.0424(2) -0.0014(2) -0.00827(18) -0.0025(2)
S2 0.0557(3) 0.0704(3) 0.0501(3) 0.0049(2) -0.0074(2) 0.0081(2)
C38 0.0370(8) 0.0481(8) 0.0451(8) -0.0082(7) 0.0031(6) 0.0019(6)
C35 0.0410(8) 0.0531(9) 0.0377(8) 0.0013(7) 0.0017(6) -0.0026(7)
N2 0.0481(8) 0.0539(8) 0.0397(7) -0.0026(6) -0.0032(6) -0.0065(6)
C36 0.0466(9) 0.0435(8) 0.0386(8) 0.0037(7) 0.0028(6) -0.0073(7)
C12 0.0439(9) 0.0456(8) 0.0438(8) -0.0022(7) -0.0022(7) -0.0046(7)
C34 0.0476(9) 0.0460(8) 0.0398(8) 0.0001(7) -0.0033(7) 0.0002(7)
C31 0.0496(9) 0.0403(8) 0.0301(7) -0.0011(6) -0.0022(6) -0.0032(6)
C25 0.0521(9) 0.0402(8) 0.0390(8) 0.0014(7) 0.0068(7) 0.0025(7)
C24 0.0521(9) 0.0461(8) 0.0349(7) 0.0036(7) 0.0049(6) 0.0045(7)
C19 0.0503(9) 0.0489(8) 0.0333(7) 0.0026(7) -0.0004(6) 0.0107(7)
C6 0.0485(9) 0.0415(8) 0.0502(9) -0.0003(7) 0.0014(7) -0.0008(7)
N1 0.0634(9) 0.0410(7) 0.0380(7) -0.0002(6) 0.0117(6) -0.0012(6)
C11 0.0535(10) 0.0448(8) 0.0509(9) -0.0004(7) 0.0015(7) 0.0029(7)
C27 0.0683(12) 0.0554(10) 0.0440(9) 0.0092(8) 0.0109(8) 0.0114(8)
C29 0.0516(10) 0.0439(9) 0.0607(10) -0.0021(8) 0.0053(8) -0.0011(7)
O1 0.0883(11) 0.0472(7) 0.0929(11) 0.0027(7) 0.0079(8) 0.0080(7)
C23 0.0552(11) 0.0606(10) 0.0521(10) 0.0033(9) 0.0029(8) -0.0018(8)
C26 0.0660(11) 0.0497(9) 0.0387(8) -0.0022(7) 0.0059(7) 0.0025(8)
C15 0.0578(11) 0.0496(9) 0.0440(9) 0.0004(8) 0.0005(7) -0.0114(8)
C30 0.0451(9) 0.0456(8) 0.0429(8) 0.0003(7) 0.0022(6) 0.0042(7)
C20 0.0582(11) 0.0653(11) 0.0386(8) -0.0005(8) 0.0016(7) 0.0212(9)
C28 0.0569(11) 0.0453(9) 0.0621(11) 0.0124(8) 0.0152(8) 0.0067(8)
C18 0.0868(16) 0.0739(13) 0.0457(10) -0.0006(10) 0.0012(10) -0.0141(11)
C14 0.0675(12) 0.0540(10) 0.0487(10) -0.0090(8) 0.0108(8) 0.0018(8)
C1 0.0404(9) 0.0563(10) 0.0455(9) -0.0094(8) 0.0013(7) 0.0041(7)
C32 0.0632(11) 0.0476(9) 0.0392(8) 0.0048(7) 0.0137(7) -0.0025(8)
C5 0.0490(10) 0.0526(9) 0.0540(10) -0.0013(8) 0.0041(7) 0.0000(7)
C21 0.0626(12) 0.0870(14) 0.0440(9) 0.0088(10) 0.0139(8) 0.0273(11)
C17 0.0586(11) 0.0563(10) 0.0488(9) -0.0103(8) -0.0030(8) 0.0114(8)
C16 0.0564(11) 0.0592(10) 0.0516(10) -0.0011(9) -0.0089(8) 0.0055(8)
C2 0.0460(10) 0.0784(13) 0.0575(11) -0.0214(10) -0.0035(8) -0.0014(9)
C37 0.0550(11) 0.0563(10) 0.0581(11) -0.0006(9) -0.0003(8) 0.0052(8)
C7 0.0496(10) 0.0555(10) 0.0689(12) 0.0046(9) -0.0005(9) -0.0046(8)
C4 0.0570(11) 0.0559(10) 0.0740(13) -0.0042(10) 0.0113(9) -0.0097(8)
C22 0.0475(10) 0.0816(13) 0.0680(12) 0.0184(11) 0.0120(9) 0.0061(9)
C13 0.0490(10) 0.0531(9) 0.0540(10) 0.0002(8) 0.0005(7) 0.0061(7)
C10 0.0748(14) 0.0566(11) 0.0546(10) 0.0081(9) 0.0112(9) 0.0026(9)
C33 0.0655(11) 0.0423(8) 0.0454(9) 0.0085(7) 0.0064(8) -0.0034(7)
C3 0.0548(12) 0.0676(12) 0.0805(14) -0.0217(11) 0.0074(10) -0.0172(9)
C8 0.0532(11) 0.0590(11) 0.0946(16) 0.0088(11) 0.0105(11) -0.0078(9)
O2 0.1096(14) 0.1201(14) 0.0560(9) 0.0074(9) -0.0210(9) -0.0020(11)
C9 0.0729(14) 0.0618(12) 0.0817(15) 0.0144(11) 0.0250(11) -0.0048(10)

loop_
_atom_type_symbol
_atom_type_description
_atom_type_scat_dispersion_real
_atom_type_scat_dispersion_imag
_atom_type_scat_source
C C 0.0033 0.0016 'International Tables Vol C Tables 4.2.6.8 and 6.1.1.4'
H H 0.0000 0.0000 'International Tables Vol C Tables 4.2.6.8 and 6.1.1.4'
N N 0.0061 0.0033 'International Tables Vol C Tables 4.2.6.8 and 6.1.1.4'
O O 0.0106 0.0060 'International Tables Vol C Tables 4.2.6.8 and 6.1.1.4'
S S 0.1246 0.1234 'International Tables Vol C Tables 4.2.6.8 and 6.1.1.4'

loop_
_geom_angle_atom_site_label_1
_geom_angle_atom_site_label_2
_geom_angle_atom_site_label_3
_geom_angle
_geom_angle_site_symmetry_1
_geom_angle_site_symmetry_3
C19 S1 C30 97.99(8) . .
C11 S2 C1 97.45(8) . .
C5 C38 C1 118.57(15) . .
C5 C38 N2 122.33(15) . .
C1 C38 N2 119.09(15) . .
C36 C35 C34 121.51(15) . .
C6 N2 C38 119.00(13) . .
C6 N2 C12 119.39(13) . .
C38 N2 C12 117.98(13) . .
C35 C36 C31 120.61(14) . .
C13 C12 C17 120.01(15) . .
C13 C12 N2 117.85(15) . .
C17 C12 N2 122.14(15) . .
C35 C34 C33 117.78(15) . .
C35 C34 C37 120.63(16) . .
C33 C34 C37 121.56(16) . .
C36 C31 N1 120.77(14) . .
C36 C31 C32 118.12(15) . .
N1 C31 C32 121.11(15) . .
C30 C25 C26 119.62(15) . .
C30 C25 N1 118.92(14) . .
C26 C25 N1 121.37(15) . .
C23 C24 C19 119.77(16) . .
C23 C24 N1 122.00(15) . .
C19 C24 N1 118.19(15) . .
C20 C19 C24 119.86(17) . .
C20 C19 S1 120.48(14) . .
C24 C19 S1 119.64(13) . .
C7 C6 C11 117.95(17) . .
C7 C6 N2 123.22(16) . .
C11 C6 N2 118.83(15) . .
C31 N1 C24 121.79(13) . .
C31 N1 C25 121.02(13) . .
C24 N1 C25 114.53(12) . .
C10 C11 C6 120.82(17) . .
C10 C11 S2 120.14(15) . .
C6 C11 S2 118.97(14) . .
C28 C27 C26 120.86(16) . .
C28 C29 C30 119.54(16) . .
C24 C23 C22 119.73(18) . .
C27 C26 C25 119.58(17) . .
C16 C15 C14 119.66(16) . .
C16 C15 C18 121.15(18) . .
C14 C15 C18 119.18(18) . .
C29 C30 C25 120.19(15) . .
C29 C30 S1 120.72(13) . .
C25 C30 S1 119.07(12) . .
C21 C20 C19 120.12(18) . .
C27 C28 C29 120.17(16) . .
O2 C18 C15 125.6(2) . .
C15 C14 C13 120.14(17) . .
C2 C1 C38 120.27(17) . .
C2 C1 S2 120.77(14) . .
C38 C1 S2 118.82(13) . .
C33 C32 C31 120.38(16) . .
C4 C5 C38 120.41(17) . .
C20 C21 C22 120.27(17) . .
C16 C17 C12 119.79(16) . .
C15 C16 C17 120.37(17) . .
C3 C2 C1 120.23(18) . .
O1 C37 C34 125.62(19) . .
C8 C7 C6 120.30(19) . .
C3 C4 C5 120.77(19) . .
C21 C22 C23 120.12(19) . .
C12 C13 C14 119.99(16) . .
C9 C10 C11 120.19(19) . .
C32 C33 C34 121.52(15) . .
C4 C3 C2 119.61(17) . .
C9 C8 C7 121.3(2) . .
C8 C9 C10 119.36(19) . .

loop_
_geom_bond_atom_site_label_1
_geom_bond_atom_site_label_2
_geom_bond_distance
_geom_bond_site_symmetry_2
S1 C19 1.7613(18) .
S1 C30 1.7625(17) .
S2 C11 1.7595(19) .
S2 C1 1.7603(19) .
C38 C5 1.386(2) .
C38 C1 1.396(2) .
C38 N2 1.415(2) .
C35 C36 1.373(2) .
C35 C34 1.389(2) .
N2 C6 1.414(2) .
N2 C12 1.443(2) .
C36 C31 1.395(2) .
C12 C13 1.375(2) .
C12 C17 1.383(2) .
C34 C33 1.389(2) .
C34 C37 1.459(2) .
C31 N1 1.397(2) .
C31 C32 1.403(2) .
C25 C30 1.388(2) .
C25 C26 1.388(2) .
C25 N1 1.435(2) .
C24 C23 1.379(2) .
C24 C19 1.393(2) .
C24 N1 1.430(2) .
C19 C20 1.388(2) .
C6 C7 1.390(2) .
C6 C11 1.400(2) .
C11 C10 1.382(3) .
C27 C28 1.370(3) .
C27 C26 1.378(2) .
C29 C28 1.382(3) .
C29 C30 1.387(2) .
O1 C37 1.210(2) .
C23 C22 1.387(3) .
C15 C16 1.378(3) .
C15 C14 1.380(3) .
C15 C18 1.479(3) .
C20 C21 1.365(3) .
C18 O2 1.190(3) .
C14 C13 1.382(2) .
C1 C2 1.387(2) .
C32 C33 1.373(2) .
C5 C4 1.383(3) .
C21 C22 1.384(3) .
C17 C16 1.378(2) .
C2 C3 1.379(3) .
C7 C8 1.378(3) .
C4 C3 1.369(3) .
C10 C9 1.374(3) .
C8 C9 1.372(3) .
